data_1533449
loop_
_publ_author_name
'Graia, M.'
'Driss, A.'
'Jouini, T.'

_publ_section_title
;
 Crystal structure of three polymorphs of Y (P O3)3
;
_journal_name_full 'Solid State Sciences'
_journal_page_first 393
_journal_page_last 402
_journal_volume 5
_journal_year 2003
_chemical_formula_sum 'O9 P3 Y'
_chemical_name_systematic 'Y (P O3)3'
_space_group_IT_number 15
_symmetry_space_group_name_Hall '-C 2yc'
_symmetry_space_group_name_H-M 'C 1 2/c 1'
_cell_angle_alpha 90
_cell_angle_beta 127.597
_cell_angle_gamma 90
_cell_formula_units_Z 4
_cell_length_a 14.176
_cell_length_b 6.7075
_cell_length_c 10.0853
_cell_volume 759.809
_citation_journal_id_ASTM SSSCFJ
_cod_data_source_file Graia_SSSCFJ_2003_1003.cif
_cod_data_source_block O9P3Y1
_cod_original_cell_volume 759.8094
_cod_original_formula_sum 'O9 P3 Y1'
_cod_database_code 1533449

loop_
_symmetry_equiv_pos_as_xyz
x,y,z
-x,y,-z+1/2
-x,-y,-z
x,-y,z-1/2
x+1/2,y+1/2,z
-x+1/2,y+1/2,-z+1/2
-x+1/2,-y+1/2,-z
x+1/2,-y+1/2,z-1/2

loop_
_atom_site_label
_atom_site_type_symbol
_atom_site_fract_x
_atom_site_fract_y
_atom_site_fract_z
_atom_site_occupancy
_atom_site_U_iso_or_equiv
O3 O-2 0.7643 0.0235 0.1418 1 0.0
O1 O-2 -0.0646 -0.079 0.1438 1 0.0
P1 P+5 0.8457 0.8525 0.1602 1 0.0
O2 O-2 0.8831 0.777 0.8012 1 0.0
Y1 Y+3 0 0 0 1 0.0
O5 O-2 0.7846 0.705 0.018 0.5 0.0
O4 O-2 0.6429 0.2746 0.1258 1 0.0
P2 P+5 0.75 0.1677 0.25 0.5 0.0
